data_7209460
loop_
_publ_author_name
'Bluhm, K.'
'Utzolino, A.'

_publ_section_title
;
 Die Synthese und Kristallstruktur von cobalthaltigen Boratoxiden: Co1,5
 Ti0,5 (B O3) O und Co1.5 Zr0.5 (B O3) O
;
_journal_name_full
;
Zeitschrift fuer Naturforschung, Teil B. Anorganische Chemie, Organische
 Chemie (42,1987-)
;
_journal_page_first 1653
_journal_page_last 1657
_journal_volume 50
_journal_year 1995
_chemical_formula_sum 'B Co1.5 O4 Ti0.5'
_chemical_name_systematic '(Co1.50 Ti.50) (B O3) O'
_space_group_IT_number 62
_symmetry_space_group_name_Hall '-P 2ac 2n'
_symmetry_space_group_name_H-M 'P n m a'
_cell_angle_alpha 90
_cell_angle_beta 90
_cell_angle_gamma 90
_cell_formula_units_Z 4
_cell_length_a 9.281
_cell_length_b 3.111
_cell_length_c 9.401
_cell_volume 271.437
_citation_journal_id_ASTM ZNBSEN
_cod_data_source_file boron0-1_149.cif
_cod_data_source_block B1Co1.5O4Ti0.5
_cod_original_cell_volume 271.4369
_cod_original_formula_sum 'B1 Co1.5 O4 Ti0.5'
_cod_database_code 7209460

loop_
_symmetry_equiv_pos_as_xyz
x,y,z
-x+1/2,-y,z+1/2
x+1/2,-y+1/2,-z+1/2
-x,y+1/2,-z
-x,-y,-z
x-1/2,y,-z-1/2
-x-1/2,y-1/2,z-1/2
x,-y-1/2,z

loop_
_atom_site_label
_atom_site_type_symbol
_atom_site_fract_x
_atom_site_fract_y
_atom_site_fract_z
_atom_site_occupancy
_atom_site_U_iso_or_equiv
Co2 Co+2 0.1042 0.25 0.1894 1 0.0
O1 O-2 0.0203 0.25 0.8694 1 0.0
O4 O-2 0.0111 0.25 0.3828 1 0.0
Co1 Co+2 0.11911 0.25 0.56822 0.5 0.0
O3 O-2 0.2369 0.25 0.0051 1 0.0
B1 B+3 0.1685 0.25 0.8747 1 0.0
O2 O-2 0.2461 0.25 0.7492 1 0.0
Ti1 Ti+4 0.11911 0.25 0.56822 0.5 0.0
